data_2224685
loop_
_publ_author_name
'Xie, Min-Hao'
'Liu, Ya-Ling'
'Zou, Pei'
'He, Yong-Jun'
'Huang, Biao'

_publ_section_title
;
 4,7-Diphenyl-2,9-bis(trichloromethyl)-1,10-phenanthroline
;
_journal_coeditor_code IS2495
_journal_issue 1
_journal_name_full 'Acta Crystallographica Section E'
_journal_page_first o5
_journal_paper_doi 10.1107/S1600536809051071
_journal_volume 66
_journal_year 2010
_chemical_formula_iupac 'C26 H14 Cl6 N2'
_chemical_formula_moiety 'C26 H14 Cl6 N2'
_chemical_formula_sum 'C26 H14 Cl6 N2'
_chemical_formula_weight 567.09
_chemical_name_systematic
;
4,7-Diphenyl-2,9-bis(trichloromethyl)-1,10-phenanthroline
;
_space_group_IT_number 14
_symmetry_cell_setting monoclinic
_symmetry_space_group_name_Hall '-P 2ybc'
_symmetry_space_group_name_H-M 'P 1 21/c 1'
_atom_sites_solution_hydrogens geom
_atom_sites_solution_primary direct
_atom_sites_solution_secondary difmap
_audit_creation_method SHELXL-97
_cell_angle_alpha 90.00
_cell_angle_beta 106.544(3)
_cell_angle_gamma 90.00
_cell_formula_units_Z 4
_cell_length_a 11.253(2)
_cell_length_b 19.789(4)
_cell_length_c 11.299(2)
_cell_measurement_reflns_used 7807
_cell_measurement_temperature 133(2)
_cell_measurement_theta_max 27.47
_cell_measurement_theta_min 3.02
_cell_volume 2412.0(8)
_computing_cell_refinement 'RAPID-AUTO (Rigaku 2004)'
_computing_data_collection 'RAPID-AUTO (Rigaku 2004)'
_computing_data_reduction 'RAPID-AUTO (Rigaku 2004)'
_computing_molecular_graphics 'SHELXTL (Sheldrick, 2008)'
_computing_publication_material 'SHELXL97  (Sheldrick, 2008)'
_computing_structure_refinement 'SHELXL97 (Sheldrick, 2008)'
_computing_structure_solution 'SHELXS97 (Sheldrick, 2008)'
_diffrn_ambient_temperature 133(2)
_diffrn_measured_fraction_theta_full 0.984
_diffrn_measured_fraction_theta_max 0.984
_diffrn_measurement_device_type 'Rigaku SPIDER'
_diffrn_measurement_method '\w scans'
_diffrn_radiation_monochromator graphite
_diffrn_radiation_source 'Rotating Anode'
_diffrn_radiation_type MoK\a
_diffrn_radiation_wavelength 0.71073
_diffrn_reflns_av_R_equivalents 0.0305
_diffrn_reflns_av_sigmaI/netI 0.0304
_diffrn_reflns_limit_h_max 14
_diffrn_reflns_limit_h_min -14
_diffrn_reflns_limit_k_max 25
_diffrn_reflns_limit_k_min -25
_diffrn_reflns_limit_l_max 14
_diffrn_reflns_limit_l_min -11
_diffrn_reflns_number 19334
_diffrn_reflns_theta_full 27.47
_diffrn_reflns_theta_max 27.47
_diffrn_reflns_theta_min 3.05
_diffrn_standards_decay_% 0
_diffrn_standards_interval_count 0
_diffrn_standards_interval_time 0
_diffrn_standards_number 0
_exptl_absorpt_coefficient_mu 0.732
_exptl_absorpt_correction_T_max 0.8674
_exptl_absorpt_correction_T_min 0.8103
_exptl_absorpt_correction_type multi-scan
_exptl_absorpt_process_details '(<i>ABSCOR</i>, Higashi, 1995)'
_exptl_crystal_colour colourless
_exptl_crystal_density_diffrn 1.562
_exptl_crystal_density_method 'not measured'
_exptl_crystal_description block
_exptl_crystal_F_000 1144
_exptl_crystal_size_max 0.30
_exptl_crystal_size_mid 0.27
_exptl_crystal_size_min 0.20
_refine_diff_density_max 0.346
_refine_diff_density_min -0.309
_refine_ls_extinction_method none
_refine_ls_goodness_of_fit_ref 0.997
_refine_ls_hydrogen_treatment constr
_refine_ls_matrix_type full
_refine_ls_number_parameters 335
_refine_ls_number_reflns 5453
_refine_ls_number_restraints 6
_refine_ls_restrained_S_all 1.004
_refine_ls_R_factor_all 0.0458
_refine_ls_R_factor_gt 0.0328
_refine_ls_shift/su_max 0.001
_refine_ls_shift/su_mean 0.000
_refine_ls_structure_factor_coef Fsqd
_refine_ls_weighting_details 'calc w=1/[\s^2^(Fo^2^)+(0.0386P)^2^+0.8450P] where P=(Fo^2^+2Fc^2^)/3'
_refine_ls_weighting_scheme calc
_refine_ls_wR_factor_gt 0.0736
_refine_ls_wR_factor_ref 0.0795
_reflns_number_gt 4573
_reflns_number_total 5453
_reflns_threshold_expression I>2\s(I)
_cod_data_source_file is2495.cif
_cod_data_source_block I
_cod_depositor_comments
;
The following automatic conversions were performed:
'_symmetry_cell_setting' value 'Monoclinic' changed to 'monoclinic'
according to '/home/saulius/struct/CIF-dictionaries/cif_core.dic'
dictionary named 'cif_core.dic' version 2.4.1 from 2010-06-29.

Automatic conversion script
Id: cif_fix_enum 1527 2010-12-29 10:47:43Z saulius 

The following automatic conversions were performed:

'_symmetry_cell_setting' value 'Monoclinic' changed to 'monoclinic'
according to /home/saulius/struct/CIF-dictionaries/cif_core.dic
dictionary named 'cif_core.dic' version 2.4.1 from 2010-06-29.

Automatic conversion script
Id: cif_fix_values 1715 2011-07-08 13:25:40Z adriana 
;
_cod_original_cell_volume 2411.9(8)
_cod_original_sg_symbol_H-M 'P 21/c'
_cod_database_code 2224685
_cod_database_fobs_code 2224685

loop_
_symmetry_equiv_pos_as_xyz
'x, y, z'
'-x, y+1/2, -z+1/2'
'-x, -y, -z'
'x, -y-1/2, z-1/2'

loop_
_atom_site_type_symbol
_atom_site_label
_atom_site_fract_x
_atom_site_fract_y
_atom_site_fract_z
_atom_site_U_iso_or_equiv
_atom_site_adp_type
_atom_site_calc_flag
_atom_site_refinement_flags
_atom_site_occupancy
_atom_site_disorder_assembly
_atom_site_disorder_group
Cl Cl1 0.77991(4) 0.20665(2) 0.26183(5) 0.03026(12) Uani d . 1 . .
Cl Cl2 0.87385(4) 0.34261(2) 0.28505(4) 0.02826(11) Uani d . 1 . .
Cl Cl3 0.70433(4) 0.29867(3) 0.05663(4) 0.03175(12) Uani d . 1 . .
Cl Cl4 0.8632(9) 0.5763(2) 0.7849(9) 0.0382(18) Uani d PD 0.42(2) A 1
Cl Cl5 0.9336(8) 0.4395(4) 0.8454(7) 0.0288(11) Uani d PD 0.42(2) A 1
Cl Cl6 0.9431(4) 0.4847(7) 0.6140(4) 0.0361(12) Uani d PD 0.42(2) A 1
Cl Cl4' 0.8577(6) 0.57471(16) 0.7930(5) 0.0220(7) Uani d PD 0.58(2) A 2
Cl Cl5' 0.9403(6) 0.4374(3) 0.8367(6) 0.0398(12) Uani d PD 0.58(2) A 2
Cl Cl6' 0.9246(6) 0.5098(5) 0.6005(4) 0.0377(11) Uani d PD 0.58(2) A 2
N N1 0.65388(13) 0.35117(7) 0.36420(13) 0.0176(3) Uani d . 1 . .
N N2 0.69870(13) 0.43350(7) 0.56595(13) 0.0189(3) Uani d . 1 . .
C C1 0.63101(15) 0.31204(8) 0.26646(15) 0.0184(3) Uani d . 1 . .
C C2 0.51453(16) 0.28295(9) 0.20857(16) 0.0206(4) Uani d . 1 . .
H H2 0.5027 0.2567 0.1357 0.025 Uiso calc R 1 . .
C C3 0.41832(15) 0.29307(8) 0.25905(16) 0.0187(3) Uani d . 1 . .
C C4 0.44090(15) 0.33316(8) 0.36810(15) 0.0175(3) Uani d . 1 . .
C C5 0.34884(15) 0.34379(8) 0.43131(15) 0.0186(3) Uani d . 1 . .
H H5 0.2690 0.3243 0.3993 0.022 Uiso calc R 1 . .
C C6 0.37361(15) 0.38123(9) 0.53598(15) 0.0189(3) Uani d . 1 . .
H H6 0.3113 0.3867 0.5770 0.023 Uiso calc R 1 . .
C C7 0.49177(15) 0.41274(8) 0.58584(15) 0.0177(3) Uani d . 1 . .
C C8 0.52306(15) 0.44919(9) 0.69909(16) 0.0193(3) Uani d . 1 . .
C C9 0.63987(16) 0.47611(10) 0.74061(16) 0.0237(4) Uani d . 1 . .
H H9 0.6642 0.5002 0.8164 0.028 Uiso calc R 1 . .
C C10 0.72327(16) 0.46772(9) 0.66991(16) 0.0212(4) Uani d . 1 A .
C C11 0.58475(15) 0.40500(8) 0.52455(15) 0.0174(3) Uani d . 1 . .
C C12 0.55943(15) 0.36274(8) 0.41452(15) 0.0167(3) Uani d . 1 . .
C C13 0.74181(16) 0.29291(9) 0.22063(16) 0.0200(4) Uani d . 1 . .
C C14 0.85598(15) 0.49422(8) 0.72133(13) 0.0259(4) Uani d D 1 . .
C C15 0.29361(15) 0.26235(8) 0.20141(16) 0.0185(3) Uani d . 1 . .
C C16 0.22094(17) 0.28428(9) 0.08735(16) 0.0244(4) Uani d . 1 . .
H H16 0.2510 0.3187 0.0447 0.029 Uiso calc R 1 . .
C C17 0.10426(18) 0.25642(11) 0.03459(19) 0.0320(5) Uani d . 1 . .
H H17 0.0548 0.2721 -0.0433 0.038 Uiso calc R 1 . .
C C18 0.06033(18) 0.20584(11) 0.09570(19) 0.0324(5) Uani d . 1 . .
H H18 -0.0195 0.1869 0.0602 0.039 Uiso calc R 1 . .
C C19 0.13328(19) 0.18308(10) 0.20874(18) 0.0308(4) Uani d . 1 . .
H H19 0.1039 0.1479 0.2504 0.037 Uiso calc R 1 . .
C C20 0.24910(18) 0.21126(9) 0.26165(17) 0.0259(4) Uani d . 1 . .
H H20 0.2983 0.1955 0.3396 0.031 Uiso calc R 1 . .
C C21 0.43708(15) 0.45433(9) 0.77745(15) 0.0186(3) Uani d . 1 . .
C C22 0.32389(16) 0.48808(9) 0.73897(16) 0.0218(4) Uani d . 1 . .
H H22 0.2988 0.5088 0.6599 0.026 Uiso calc R 1 . .
C C23 0.24798(16) 0.49136(10) 0.81640(17) 0.0252(4) Uani d . 1 . .
H H23 0.1713 0.5149 0.7906 0.030 Uiso calc R 1 . .
C C24 0.28335(17) 0.46052(10) 0.93113(17) 0.0253(4) Uani d . 1 . .
H H24 0.2296 0.4616 0.9825 0.030 Uiso calc R 1 . .
C C25 0.39631(18) 0.42821(10) 0.97102(17) 0.0252(4) Uani d . 1 . .
H H25 0.4212 0.4079 1.0505 0.030 Uiso calc R 1 . .
C C26 0.47359(16) 0.42539(9) 0.89462(16) 0.0217(4) Uani d . 1 . .
H H26 0.5518 0.4036 0.9225 0.026 Uiso calc R 1 . .

loop_
_atom_site_aniso_label
_atom_site_aniso_U_11
_atom_site_aniso_U_22
_atom_site_aniso_U_33
_atom_site_aniso_U_12
_atom_site_aniso_U_13
_atom_site_aniso_U_23
Cl1 0.0312(2) 0.0216(2) 0.0385(3) 0.00736(18) 0.0109(2) 0.00183(19)
Cl2 0.0198(2) 0.0314(2) 0.0348(3) -0.00346(18) 0.00969(19) -0.00712(19)
Cl3 0.0298(2) 0.0472(3) 0.0188(2) 0.0067(2) 0.00781(19) 0.0009(2)
Cl4 0.027(2) 0.030(2) 0.051(4) -0.0075(14) 0.000(2) 0.0095(16)
Cl5 0.020(2) 0.0270(18) 0.032(2) 0.0059(11) -0.0049(14) -0.0020(12)
Cl6 0.0212(9) 0.063(3) 0.0263(9) -0.0124(12) 0.0111(8) -0.0113(14)
Cl4' 0.0240(12) 0.0194(11) 0.0206(12) -0.0074(9) 0.0027(9) -0.0040(9)
Cl5' 0.0176(11) 0.0264(13) 0.071(3) -0.0007(9) 0.0053(12) -0.0114(12)
Cl6' 0.0262(11) 0.065(2) 0.0277(8) -0.0212(14) 0.0167(8) -0.0187(10)
N1 0.0180(7) 0.0173(7) 0.0173(7) 0.0013(5) 0.0048(6) -0.0003(6)
N2 0.0165(7) 0.0230(7) 0.0166(7) -0.0031(6) 0.0037(6) -0.0025(6)
C1 0.0188(8) 0.0182(8) 0.0181(9) 0.0007(6) 0.0050(7) 0.0005(7)
C2 0.0217(9) 0.0206(8) 0.0187(9) 0.0002(7) 0.0043(7) -0.0026(7)
C3 0.0179(8) 0.0157(8) 0.0205(9) -0.0004(6) 0.0024(7) 0.0008(7)
C4 0.0190(8) 0.0157(8) 0.0167(8) 0.0008(6) 0.0034(7) 0.0013(6)
C5 0.0158(8) 0.0186(8) 0.0201(9) -0.0020(6) 0.0029(7) 0.0012(7)
C6 0.0174(8) 0.0209(8) 0.0185(9) 0.0005(6) 0.0054(7) 0.0018(7)
C7 0.0171(8) 0.0185(8) 0.0171(9) 0.0002(6) 0.0040(7) 0.0013(6)
C8 0.0180(8) 0.0204(8) 0.0195(9) -0.0003(7) 0.0052(7) 0.0003(7)
C9 0.0212(9) 0.0317(10) 0.0178(9) -0.0057(7) 0.0051(7) -0.0079(7)
C10 0.0160(8) 0.0276(9) 0.0193(9) -0.0058(7) 0.0041(7) -0.0031(7)
C11 0.0172(8) 0.0181(8) 0.0162(8) -0.0008(6) 0.0037(6) 0.0014(6)
C12 0.0179(8) 0.0159(8) 0.0154(8) 0.0007(6) 0.0031(6) 0.0025(6)
C13 0.0199(8) 0.0210(8) 0.0177(9) 0.0010(7) 0.0032(7) -0.0014(7)
C14 0.0199(9) 0.0382(11) 0.0210(10) -0.0082(8) 0.0079(7) -0.0083(8)
C15 0.0175(8) 0.0175(8) 0.0208(9) -0.0016(6) 0.0059(7) -0.0049(7)
C16 0.0245(9) 0.0252(9) 0.0218(9) -0.0037(7) 0.0038(7) -0.0008(7)
C17 0.0262(10) 0.0381(11) 0.0262(11) -0.0041(8) -0.0017(8) -0.0020(8)
C18 0.0225(10) 0.0388(12) 0.0356(12) -0.0122(8) 0.0076(8) -0.0113(9)
C19 0.0346(11) 0.0278(10) 0.0339(11) -0.0129(8) 0.0161(9) -0.0035(8)
C20 0.0284(10) 0.0243(9) 0.0235(10) -0.0031(7) 0.0048(8) 0.0009(7)
C21 0.0185(8) 0.0207(8) 0.0173(9) -0.0043(6) 0.0063(7) -0.0039(7)
C22 0.0191(9) 0.0255(9) 0.0198(9) -0.0026(7) 0.0040(7) 0.0006(7)
C23 0.0168(8) 0.0292(10) 0.0297(10) -0.0009(7) 0.0067(7) -0.0046(8)
C24 0.0232(9) 0.0341(10) 0.0223(10) -0.0089(8) 0.0123(7) -0.0079(8)
C25 0.0302(10) 0.0291(10) 0.0161(9) -0.0082(8) 0.0063(7) -0.0007(7)
C26 0.0199(8) 0.0230(9) 0.0210(9) -0.0005(7) 0.0040(7) 0.0002(7)

loop_
_atom_type_symbol
_atom_type_description
_atom_type_scat_dispersion_real
_atom_type_scat_dispersion_imag
_atom_type_scat_source
C C 0.0033 0.0016 'International Tables Vol C Tables 4.2.6.8 and 6.1.1.4'
H H 0.0000 0.0000 'International Tables Vol C Tables 4.2.6.8 and 6.1.1.4'
N N 0.0061 0.0033 'International Tables Vol C Tables 4.2.6.8 and 6.1.1.4'
Cl Cl 0.1484 0.1585 'International Tables Vol C Tables 4.2.6.8 and 6.1.1.4'

loop_
_geom_angle_atom_site_label_1
_geom_angle_atom_site_label_2
_geom_angle_atom_site_label_3
_geom_angle_site_symmetry_1
_geom_angle_site_symmetry_3
_geom_angle
_geom_angle_publ_flag
C1 N1 C12 . . 117.49(14) ?
C10 N2 C11 . . 117.37(14) ?
N1 C1 C2 . . 124.37(15) ?
N1 C1 C13 . . 116.60(14) ?
C2 C1 C13 . . 118.83(15) ?
C3 C2 C1 . . 119.08(16) ?
C3 C2 H2 . . 120.5 ?
C1 C2 H2 . . 120.5 ?
C2 C3 C4 . . 118.16(15) ?
C2 C3 C15 . . 120.78(15) ?
C4 C3 C15 . . 121.07(15) ?
C12 C4 C3 . . 117.91(15) ?
C12 C4 C5 . . 119.64(15) ?
C3 C4 C5 . . 122.45(15) ?
C6 C5 C4 . . 121.15(15) ?
C6 C5 H5 . . 119.4 ?
C4 C5 H5 . . 119.4 ?
C5 C6 C7 . . 121.25(16) ?
C5 C6 H6 . . 119.4 ?
C7 C6 H6 . . 119.4 ?
C11 C7 C8 . . 117.76(15) ?
C11 C7 C6 . . 119.54(15) ?
C8 C7 C6 . . 122.62(15) ?
C9 C8 C7 . . 118.18(15) ?
C9 C8 C21 . . 119.46(15) ?
C7 C8 C21 . . 122.20(15) ?
C8 C9 C10 . . 119.34(16) ?
C8 C9 H9 . . 120.3 ?
C10 C9 H9 . . 120.3 ?
N2 C10 C9 . . 124.34(16) ?
N2 C10 C14 . . 116.68(14) ?
C9 C10 C14 . . 118.73(14) ?
N2 C11 C7 . . 122.92(15) ?
N2 C11 C12 . . 117.95(14) ?
C7 C11 C12 . . 119.10(15) ?
N1 C12 C4 . . 122.85(15) ?
N1 C12 C11 . . 117.83(14) ?
C4 C12 C11 . . 119.25(15) ?
C1 C13 Cl2 . . 113.35(12) ?
C1 C13 Cl3 . . 111.23(12) ?
Cl2 C13 Cl3 . . 108.45(9) ?
C1 C13 Cl1 . . 107.85(12) ?
Cl2 C13 Cl1 . . 108.33(9) ?
Cl3 C13 Cl1 . . 107.44(9) ?
C10 C14 Cl4 . . 113.3(4) ?
C10 C14 Cl6 . . 111.90(18) ?
Cl4 C14 Cl6 . . 113.9(4) ?
C10 C14 Cl6' . . 110.97(16) ?
C10 C14 Cl5' . . 108.7(2) ?
Cl6' C14 Cl5' . . 114.5(4) ?
C10 C14 Cl4' . . 111.2(2) ?
Cl6' C14 Cl4' . . 104.1(3) ?
Cl5' C14 Cl4' . . 107.3(3) ?
C10 C14 Cl5 . . 107.2(3) ?
Cl4 C14 Cl5 . . 106.4(4) ?
Cl6 C14 Cl5 . . 103.3(5) ?
C16 C15 C20 . . 118.96(16) ?
C16 C15 C3 . . 120.62(15) ?
C20 C15 C3 . . 120.42(16) ?
C15 C16 C17 . . 120.63(17) ?
C15 C16 H16 . . 119.7 ?
C17 C16 H16 . . 119.7 ?
C18 C17 C16 . . 120.00(19) ?
C18 C17 H17 . . 120.0 ?
C16 C17 H17 . . 120.0 ?
C19 C18 C17 . . 119.60(18) ?
C19 C18 H18 . . 120.2 ?
C17 C18 H18 . . 120.2 ?
C18 C19 C20 . . 120.34(18) ?
C18 C19 H19 . . 119.8 ?
C20 C19 H19 . . 119.8 ?
C19 C20 C15 . . 120.47(18) ?
C19 C20 H20 . . 119.8 ?
C15 C20 H20 . . 119.8 ?
C26 C21 C22 . . 119.32(16) ?
C26 C21 C8 . . 118.11(15) ?
C22 C21 C8 . . 122.55(15) ?
C23 C22 C21 . . 119.86(16) ?
C23 C22 H22 . . 120.1 ?
C21 C22 H22 . . 120.1 ?
C24 C23 C22 . . 120.34(17) ?
C24 C23 H23 . . 119.8 ?
C22 C23 H23 . . 119.8 ?
C25 C24 C23 . . 120.19(16) ?
C25 C24 H24 . . 119.9 ?
C23 C24 H24 . . 119.9 ?
C24 C25 C26 . . 119.82(17) ?
C24 C25 H25 . . 120.1 ?
C26 C25 H25 . . 120.1 ?
C25 C26 C21 . . 120.42(17) ?
C25 C26 H26 . . 119.8 ?
C21 C26 H26 . . 119.8 ?

loop_
_geom_bond_atom_site_label_1
_geom_bond_atom_site_label_2
_geom_bond_site_symmetry_2
_geom_bond_distance
_geom_bond_publ_flag
Cl1 C13 . 1.7890(18) ?
Cl2 C13 . 1.7575(18) ?
Cl3 C13 . 1.7831(18) ?
Cl4 C14 . 1.769(3) ?
Cl5 C14 . 1.791(3) ?
Cl6 C14 . 1.773(3) ?
Cl4' C14 . 1.784(2) ?
Cl5' C14 . 1.777(2) ?
Cl6' C14 . 1.777(2) ?
N1 C1 . 1.313(2) ?
N1 C12 . 1.360(2) ?
N2 C10 . 1.315(2) ?
N2 C11 . 1.356(2) ?
C1 C2 . 1.410(2) ?
C1 C13 . 1.528(2) ?
C2 C3 . 1.375(2) ?
C2 H2 . 0.9500 ?
C3 C4 . 1.426(2) ?
C3 C15 . 1.498(2) ?
C4 C12 . 1.414(2) ?
C4 C5 . 1.431(2) ?
C5 C6 . 1.356(2) ?
C5 H5 . 0.9500 ?
C6 C7 . 1.431(2) ?
C6 H6 . 0.9500 ?
C7 C11 . 1.418(2) ?
C7 C8 . 1.423(2) ?
C8 C9 . 1.371(2) ?
C8 C21 . 1.489(2) ?
C9 C10 . 1.405(2) ?
C9 H9 . 0.9500 ?
C10 C14 . 1.533(2) ?
C11 C12 . 1.458(2) ?
C15 C16 . 1.385(2) ?
C15 C20 . 1.389(2) ?
C16 C17 . 1.392(3) ?
C16 H16 . 0.9500 ?
C17 C18 . 1.385(3) ?
C17 H17 . 0.9500 ?
C18 C19 . 1.382(3) ?
C18 H18 . 0.9500 ?
C19 C20 . 1.387(3) ?
C19 H19 . 0.9500 ?
C20 H20 . 0.9500 ?
C21 C26 . 1.393(2) ?
C21 C22 . 1.394(2) ?
C22 C23 . 1.388(2) ?
C22 H22 . 0.9500 ?
C23 C24 . 1.385(3) ?
C23 H23 . 0.9500 ?
C24 C25 . 1.379(3) ?
C24 H24 . 0.9500 ?
C25 C26 . 1.390(2) ?
C25 H25 . 0.9500 ?
C26 H26 . 0.9500 ?

loop_
_geom_torsion_atom_site_label_1
_geom_torsion_atom_site_label_2
_geom_torsion_atom_site_label_3
_geom_torsion_atom_site_label_4
_geom_torsion_site_symmetry_1
_geom_torsion_site_symmetry_2
_geom_torsion_site_symmetry_3
_geom_torsion_site_symmetry_4
_geom_torsion
_geom_torsion_publ_flag
C12 N1 C1 C2 . . . . 1.9(2) ?
C12 N1 C1 C13 . . . . -172.95(14) ?
N1 C1 C2 C3 . . . . -3.0(3) ?
C13 C1 C2 C3 . . . . 171.78(15) ?
C1 C2 C3 C4 . . . . 0.4(2) ?
C1 C2 C3 C15 . . . . -179.20(15) ?
C2 C3 C4 C12 . . . . 2.9(2) ?
C15 C3 C4 C12 . . . . -177.55(15) ?
C2 C3 C4 C5 . . . . -176.69(16) ?
C15 C3 C4 C5 . . . . 2.9(2) ?
C12 C4 C5 C6 . . . . -0.7(2) ?
C3 C4 C5 C6 . . . . 178.88(16) ?
C4 C5 C6 C7 . . . . 1.3(3) ?
C5 C6 C7 C11 . . . . 0.3(2) ?
C5 C6 C7 C8 . . . . -176.41(16) ?
C11 C7 C8 C9 . . . . 1.7(2) ?
C6 C7 C8 C9 . . . . 178.40(17) ?
C11 C7 C8 C21 . . . . -173.61(15) ?
C6 C7 C8 C21 . . . . 3.1(3) ?
C7 C8 C9 C10 . . . . 0.9(3) ?
C21 C8 C9 C10 . . . . 176.27(17) ?
C11 N2 C10 C9 . . . . 0.5(3) ?
C11 N2 C10 C14 . . . . 174.73(14) ?
C8 C9 C10 N2 . . . . -2.1(3) ?
C8 C9 C10 C14 . . . . -176.22(16) ?
C10 N2 C11 C7 . . . . 2.3(2) ?
C10 N2 C11 C12 . . . . -175.49(15) ?
C8 C7 C11 N2 . . . . -3.4(2) ?
C6 C7 C11 N2 . . . . 179.78(15) ?
C8 C7 C11 C12 . . . . 174.39(15) ?
C6 C7 C11 C12 . . . . -2.5(2) ?
C1 N1 C12 C4 . . . . 1.7(2) ?
C1 N1 C12 C11 . . . . 178.76(15) ?
C3 C4 C12 N1 . . . . -4.1(2) ?
C5 C4 C12 N1 . . . . 175.48(15) ?
C3 C4 C12 C11 . . . . 178.89(15) ?
C5 C4 C12 C11 . . . . -1.5(2) ?
N2 C11 C12 N1 . . . . 3.8(2) ?
C7 C11 C12 N1 . . . . -174.08(15) ?
N2 C11 C12 C4 . . . . -179.07(15) ?
C7 C11 C12 C4 . . . . 3.1(2) ?
N1 C1 C13 Cl2 . . . . -14.1(2) ?
C2 C1 C13 Cl2 . . . . 170.74(13) ?
N1 C1 C13 Cl3 . . . . -136.63(14) ?
C2 C1 C13 Cl3 . . . . 48.23(19) ?
N1 C1 C13 Cl1 . . . . 105.80(15) ?
C2 C1 C13 Cl1 . . . . -69.34(18) ?
N2 C10 C14 Cl4 . . . . 140.4(4) ?
C9 C10 C14 Cl4 . . . . -45.1(4) ?
N2 C10 C14 Cl6 . . . . 9.9(5) ?
C9 C10 C14 Cl6 . . . . -175.5(5) ?
N2 C10 C14 Cl6' . . . . 28.8(4) ?
C9 C10 C14 Cl6' . . . . -156.6(4) ?
N2 C10 C14 Cl5' . . . . -98.0(3) ?
C9 C10 C14 Cl5' . . . . 76.6(4) ?
N2 C10 C14 Cl4' . . . . 144.1(3) ?
C9 C10 C14 Cl4' . . . . -41.3(3) ?
N2 C10 C14 Cl5 . . . . -102.6(4) ?
C9 C10 C14 Cl5 . . . . 71.9(4) ?
C2 C3 C15 C16 . . . . -68.2(2) ?
C4 C3 C15 C16 . . . . 112.29(19) ?
C2 C3 C15 C20 . . . . 111.8(2) ?
C4 C3 C15 C20 . . . . -67.8(2) ?
C20 C15 C16 C17 . . . . 1.0(3) ?
C3 C15 C16 C17 . . . . -179.04(17) ?
C15 C16 C17 C18 . . . . -0.6(3) ?
C16 C17 C18 C19 . . . . -0.4(3) ?
C17 C18 C19 C20 . . . . 0.9(3) ?
C18 C19 C20 C15 . . . . -0.4(3) ?
C16 C15 C20 C19 . . . . -0.5(3) ?
C3 C15 C20 C19 . . . . 179.56(17) ?
C9 C8 C21 C26 . . . . -59.3(2) ?
C7 C8 C21 C26 . . . . 115.88(19) ?
C9 C8 C21 C22 . . . . 119.2(2) ?
C7 C8 C21 C22 . . . . -65.6(2) ?
C26 C21 C22 C23 . . . . -1.3(3) ?
C8 C21 C22 C23 . . . . -179.75(16) ?
C21 C22 C23 C24 . . . . -0.8(3) ?
C22 C23 C24 C25 . . . . 2.2(3) ?
C23 C24 C25 C26 . . . . -1.4(3) ?
C24 C25 C26 C21 . . . . -0.7(3) ?
C22 C21 C26 C25 . . . . 2.0(3) ?
C8 C21 C26 C25 . . . . -179.40(16) ?
